data_2004680
loop_
_publ_author_name
'Fenude, E.'
'Casalone, G.'

_publ_section_title
;
 Three Protected Tetrapeptides
;
_journal_issue 4
_journal_name_full 'Acta Crystallographica Section C'
_journal_page_first 973
_journal_page_last 978
_journal_paper_doi 10.1107/S0108270195013345
_journal_volume 52
_journal_year 1996
_chemical_formula_moiety 'C25 H38 N4 O7,2H2 O1'
_chemical_formula_sum 'C25 H42 N4 O9'
_chemical_formula_weight 542.63
_chemical_name_common 'Boc-Gly-Gly-(L)-Phe-(D)-Leu-OMe dihydrate'
_space_group_IT_number 19
_symmetry_cell_setting orthorhombic
_symmetry_space_group_name_Hall 'P 2ac 2ab'
_symmetry_space_group_name_H-M 'P 21 21 21'
_audit_creation_method SHELXL
_cell_angle_alpha 90.00
_cell_angle_beta 90.00
_cell_angle_gamma 90.00
_cell_formula_units_Z 4
_cell_length_a 8.8260(10)
_cell_length_b 9.4640(10)
_cell_length_c 35.020(4)
_cell_measurement_reflns_used 36
_cell_measurement_temperature 293(2)
_cell_measurement_theta_max 11.85
_cell_measurement_theta_min 2.82
_cell_volume 2925.2(6)
_computing_cell_refinement XSCANS
_computing_data_collection 'XSCANS (Fait, 1991)'
_computing_data_reduction XSCANS
_computing_molecular_graphics 'ORTEPII (Johnson, 1976)'
_computing_publication_material SHELXL93
_computing_structure_refinement 'SHELXL93 (Sheldrick, 1993)'
_computing_structure_solution 'SIR92 (Altomare et al., 1994)'
_diffrn_ambient_temperature 293(2)
_diffrn_measurement_device 'Siemens P4'
_diffrn_measurement_method '\w scans'
_diffrn_radiation_monochromator graphite
_diffrn_radiation_source 'fine-focus sealed tube'
_diffrn_radiation_type MoK\a
_diffrn_radiation_wavelength 0.71073
_diffrn_reflns_av_R_equivalents 0.0237
_diffrn_reflns_av_sigmaI/netI 0.0590
_diffrn_reflns_limit_h_max 10
_diffrn_reflns_limit_h_min -1
_diffrn_reflns_limit_k_max 11
_diffrn_reflns_limit_k_min -11
_diffrn_reflns_limit_l_max 41
_diffrn_reflns_limit_l_min -41
_diffrn_reflns_number 7424
_diffrn_reflns_theta_max 25.00
_diffrn_reflns_theta_min 2.23
_diffrn_standards_decay_% 7.45
_diffrn_standards_interval_count 50
_diffrn_standards_number 3
_exptl_absorpt_coefficient_mu 0.094
_exptl_absorpt_correction_type none
_exptl_crystal_colour colourless
_exptl_crystal_density_diffrn 1.232
_exptl_crystal_density_meas ?
_exptl_crystal_description Tablet
_exptl_crystal_F_000 1168
_exptl_crystal_size_max 0.34
_exptl_crystal_size_mid 0.30
_exptl_crystal_size_min 0.10
_refine_diff_density_max 0.200
_refine_diff_density_min -0.187
_refine_ls_extinction_coef 0.0039(6)
_refine_ls_extinction_method 'SHELXL93 (Sheldrick, 1993)'
_refine_ls_goodness_of_fit_all 1.055
_refine_ls_goodness_of_fit_obs 1.103
_refine_ls_hydrogen_treatment
;
 H atoms were refined with the geometry restrained (DFIX of SHELXL) and
 isotropic B's of methyl groups were constrained to have the same value
;
_refine_ls_matrix_type full
_refine_ls_number_parameters 491
_refine_ls_number_reflns 5163
_refine_ls_number_restraints 63
_refine_ls_restrained_S_all 1.057
_refine_ls_restrained_S_obs 1.106
_refine_ls_R_factor_all 0.0841
_refine_ls_R_factor_obs 0.0477
_refine_ls_shift/esd_max -0.036
_refine_ls_shift/esd_mean 0.001
_refine_ls_structure_factor_coef Fsqd
_refine_ls_weighting_details 'w = 1/[\s^2^(Fo^2^)+(0.0395P)^2^+0.2133P] where P=(Fo^2^+2Fc^2^)/3'
_refine_ls_weighting_scheme calc
_refine_ls_wR_factor_all 0.1071
_refine_ls_wR_factor_obs 0.0922
_reflns_number_observed 3643
_reflns_number_total 5163
_reflns_observed_criterion >2sigma(I)
_cod_data_source_file as1206.cif
_cod_data_source_block I
_cod_depositor_comments
;
The following automatic conversions were performed:
'_symmetry_cell_setting' value 'Orthorhombic' changed to 'orthorhombic'
according to '/home/saulius/struct/CIF-dictionaries/cif_core.dic'
dictionary named 'cif_core.dic' version 2.4.1 from 2010-06-29.

Automatic conversion script
Id: cif_fix_enum 1527 2010-12-29 10:47:43Z saulius 

The following automatic conversions were performed:

'_symmetry_cell_setting' value 'Orthorhombic' changed to
'orthorhombic' according to
/home/saulius/struct/CIF-dictionaries/cif_core.dic dictionary named
'cif_core.dic' version 2.4.1 from 2010-06-29.

Automatic conversion script
Id: cif_fix_values 1715 2011-07-08 13:25:40Z adriana 

The following automatic conversions were performed:

'_exptl_crystal_density_meas' value 'not measured' was changed to '?'
- the value is perceived as not measured.

Automatic conversion script
Id: cif_fix_values 3008 2015-01-20 13:52:24Z robertas 

The following automatic conversions were performed:

'_refine_ls_weighting_scheme' value 'calc w =
1/[\s^2^(Fo^2^)+(0.0395P)^2^+0.2133P] where P=(Fo^2^+2Fc^2^)/3' was
changed to 'calc'. New tag '_refine_ls_weighting_details' was
created. The value of the new tag was set to 'w =
1/[\s^2^(Fo^2^)+(0.0395P)^2^+0.2133P] where P=(Fo^2^+2Fc^2^)/3'.

Automatic conversion script
Id: cif_fix_values 3143 2015-03-26 13:38:13Z robertas 
;
_cod_database_code 2004680

loop_
_symmetry_equiv_pos_as_xyz
'x, y, z'
'-x+1/2, -y, z+1/2'
'x+1/2, -y+1/2, -z'
'-x, y+1/2, -z+1/2'

loop_
_atom_site_aniso_label
_atom_site_aniso_U_11
_atom_site_aniso_U_22
_atom_site_aniso_U_33
_atom_site_aniso_U_12
_atom_site_aniso_U_13
_atom_site_aniso_U_23
O1 0.070(2) 0.080(2) 0.0608(14) 0.030(2) 0.0023(14) 0.0059(14)
O2 0.0581(13) 0.0299(11) 0.0413(11) -0.0039(11) 0.0069(10) -0.0011(9)
O3 0.0507(13) 0.0282(11) 0.0629(13) -0.0029(11) 0.0206(12) -0.0059(9)
O4 0.0501(13) 0.0342(12) 0.0640(14) -0.0042(11) 0.0200(11) -0.0024(11)
O5 0.072(2) 0.065(2) 0.0507(13) 0.0104(14) -0.0109(12) 0.0065(12)
O61 0.050(2) 0.086(2) 0.072(2) -0.0042(15) 0.0130(13) 0.0140(14)
O62 0.0544(13) 0.0620(13) 0.0395(11) -0.0074(13) 0.0095(11) 0.0079(11)
N1 0.044(2) 0.0270(13) 0.0413(14) -0.0036(13) 0.0034(12) 0.0016(11)
N2 0.0392(14) 0.0241(12) 0.0420(13) -0.0030(12) 0.0151(12) -0.0010(11)
N3 0.047(2) 0.0300(13) 0.0391(13) -0.0035(14) 0.0154(12) -0.0034(11)
N4 0.052(2) 0.050(2) 0.0408(15) 0.003(2) 0.0148(14) 0.0051(13)
C11 0.049(2) 0.043(2) 0.046(2) -0.003(2) 0.001(2) 0.008(2)
C12 0.049(2) 0.033(2) 0.039(2) -0.004(2) 0.003(2) 0.0028(14)
C13 0.059(2) 0.044(2) 0.043(2) -0.002(2) 0.012(2) 0.008(2)
C14 0.053(2) 0.052(2) 0.036(2) 0.007(2) 0.004(2) 0.004(2)
C15 0.055(2) 0.085(3) 0.070(2) -0.001(2) 0.018(2) -0.003(2)
C16 0.082(3) 0.047(2) 0.089(3) 0.006(2) 0.013(3) -0.002(2)
C21 0.0245(14) 0.0280(15) 0.040(2) 0.0011(12) 0.0092(13) 0.0011(13)
C22 0.034(2) 0.0260(14) 0.039(2) -0.0023(13) 0.0074(13) -0.0004(12)
C23 0.041(2) 0.039(2) 0.046(2) -0.002(2) -0.002(2) 0.0040(15)
C24 0.030(2) 0.046(2) 0.041(2) 0.002(2) -0.0041(14) -0.0041(14)
C29 0.036(2) 0.051(2) 0.056(2) -0.003(2) 0.002(2) -0.009(2)
C28 0.044(2) 0.079(3) 0.068(2) -0.018(2) 0.002(2) 0.007(2)
C27 0.038(2) 0.111(4) 0.062(2) -0.002(3) 0.006(2) 0.007(2)
C26 0.045(2) 0.104(4) 0.060(2) 0.028(3) -0.003(2) -0.012(2)
C25 0.047(2) 0.057(2) 0.055(2) 0.007(2) -0.009(2) -0.005(2)
C31 0.034(2) 0.031(2) 0.0327(14) 0.0000(15) 0.0014(14) -0.0015(13)
C32 0.046(2) 0.032(2) 0.050(2) -0.008(2) 0.019(2) -0.006(2)
C41 0.040(2) 0.033(2) 0.036(2) 0.0059(14) 0.0032(14) 0.0050(13)
C42 0.064(2) 0.040(2) 0.053(2) 0.006(2) 0.029(2) 0.009(2)
C5 0.058(3) 0.090(3) 0.074(3) 0.007(2) -0.017(2) 0.022(3)
C61 0.045(2) 0.042(2) 0.051(2) 0.002(2) 0.017(2) 0.003(2)
C62 0.064(2) 0.056(2) 0.038(2) 0.008(2) 0.006(2) 0.001(2)
C63 0.088(3) 0.105(4) 0.066(3) 0.023(3) -0.008(2) 0.013(3)
C64 0.085(3) 0.083(3) 0.053(2) -0.002(3) 0.021(2) 0.016(2)
C65 0.128(4) 0.069(3) 0.070(3) -0.005(3) 0.019(3) -0.014(2)
O1W 0.088(2) 0.127(3) 0.103(2) -0.009(2) -0.012(2) 0.026(2)
O2W 0.069(2) 0.112(3) 0.174(4) -0.011(2) 0.010(2) 0.033(3)

loop_
_atom_site_label
_atom_site_occupancy
_atom_site_fract_x
_atom_site_fract_y
_atom_site_fract_z
_atom_site_U_iso_or_equiv
_atom_site_thermal_displace_type
_atom_site_calc_flag
_atom_site_refinement_flags
_atom_site_type_symbol
O1 1 .0161(3) .3749(3) .12823(7) .0705(7) Uani d . O
O2 1 .1701(2) -.0423(2) .16706(5) .0431(5) Uani d . O
O3 1 .0191(3) .2580(2) .26569(6) .0473(6) Uani d . O
O4 1 -0.3525(2) -.0393(2) .32782(6) .0494(6) Uani d . O
O5 1 .0547(3) .3003(2) .06870(6) .0626(7) Uani d . O
O61 1 -0.2682(3) .1442(3) .42710(7) .0691(7) Uani d . O
O62 1 -0.4941(3) .0543(2) .44758(5) .0520(5) Uani d . O
N1 1 .2203(3) .1897(3) .15750(7) .0376(6) Uani d D N
H1 1 .246(3) .263(3) .1673(8) .034(8) Uiso d D H
N2 1 .0980(3) .0476(2) .24269(7) .0351(6) Uani d D N
H2 1 .077(3) -.040(2) .2404(7) .036(8) Uiso d D H
N3 1 -0.2019(3) .1386(3) .30921(7) .0387(6) Uani d D N
H3 1 -0.184(4) .226(3) .3123(8) .044(9) Uiso d D H
N4 1 -0.4704(4) .1249(3) .38805(8) .0478(7) Uani d D N
H4 1 -0.566(3) .110(4) .3847(10) .067(12) Uiso d D H
C11 1 .0803(4) .2991(3) .10608(9) .0462(8) Uani d . C
C12 1 .2026(4) .1929(3) .11621(8) .0405(7) Uani d D C
H12 1 .172(3) .103(3) .1094(8) .043(9) Uiso d D H
C13 1 .3519(4) .2306(4) .09645(10) .0485(9) Uani d D C
H13A 1 .329(3) .239(3) .0689(6) .041(8) Uiso d D H
H13B 1 .378(4) .320(3) .1061(8) .060(10) Uiso d D H
C14 1 .4790(4) .1248(4) .10107(9) .0470(8) Uani d D C
H14 1 .489(3) .104(3) .1278(6) .037(7) Uiso d D H
C15 1 .6291(5) .1933(5) .08895(12) .0704(11) Uani d D C
H15A 1 .715(4) .133(4) .0930(11) .109(3) Uiso d D H
H15B 1 .636(5) .276(3) .1045(9) .109(3) Uiso d D H
H15C 1 .611(5) .213(4) .0624(7) .109(3) Uiso d D H
C16 1 .4508(5) -.0091(4) .07891(13) .0728(12) Uani d D C
H16A 1 .525(3) -.081(4) .0837(11) .109(3) Uiso d D H
H16B 1 .448(4) .015(4) .0515(7) .109(3) Uiso d D H
H16C 1 .352(3) -.054(4) .0840(11) .109(3) Uiso d D H
C21 1 .2039(3) .0762(3) .17937(8) .0308(6) Uani d . C
C22 1 .2288(3) .0990(3) .22181(8) .0330(7) Uani d D C
H22 1 .241(3) .199(2) .2269(7) .027(7) Uiso d D H
C23 1 .3708(4) .0207(3) .23589(9) .0420(7) Uani d D C
H23A 1 .386(3) .038(3) .2631(6) .049(9) Uiso d D H
H23B 1 .351(3) -.082(2) .2341(7) .037(8) Uiso d D H
C24 1 .5176(3) .0570(3) .21599(8) .0393(7) Uani d . C
C29 1 .5597(4) .1962(4) .20944(9) .0478(8) Uani d D C
H29 1 .493(3) .269(3) .2163(7) .037(8) Uiso d D H
C28 1 .6953(5) .2289(5) .19174(11) .0637(10) Uani d D C
H28 1 .722(5) .326(3) .1859(11) .087(14) Uiso d D H
C27 1 .7894(5) .1229(6) .18014(11) .0701(11) Uani d D C
H27 1 .879(3) .141(4) .1662(9) .078(12) Uiso d D H
C26 1 .7517(4) -.0150(6) .18642(11) .0696(12) Uani d D C
H26 1 .817(4) -.088(3) .1781(10) .082(13) Uiso d D H
C25 1 .6145(4) -.0491(4) .20421(10) .0530(9) Uani d D C
H25 1 .586(3) -0.144(2) .2094(7) .030(7) Uiso d D H
C31 1 .0051(3) .1288(3) .26318(7) .0325(6) Uani d . C
C32 1 -0.1174(4) .0489(3) .28389(9) .0428(8) Uani d D C
H32A 1 -0.183(3) .003(3) .2659(8) .058(10) Uiso d D H
H32B 1 -.070(3) -.035(3) .2968(7) .054(9) Uiso d D H
C41 1 -0.3146(3) .0848(3) .33000(8) .0363(7) Uani d . C
C42 1 -0.4001(5) .1871(4) .35529(10) .0524(9) Uani d D C
H42A 1 -0.324(3) .252(3) .3626(8) .046(9) Uiso d D H
H42B 1 -0.483(3) .232(4) .3409(9) .080(12) Uiso d D H
C5 1 -.0476(5) .4068(5) .05437(13) .0739(12) Uani d D C
H5A 1 -.055(5) .396(5) .0283(8) .109(3) Uiso d D H
H5B 1 .003(5) .498(3) .0616(11) .109(3) Uiso d D H
H5C 1 -0.139(4) .406(5) .0685(11) .109(3) Uiso d D H
C61 1 -0.3997(4) .1115(3) .42139(9) .0459(8) Uani d . C
C62 1 -0.4599(4) .0606(4) .48867(8) .0528(9) Uani d . C
C63 1 -0.3202(6) -.0241(6) .49801(12) .0863(14) Uani d D C
H63A 1 -0.335(5) -0.119(3) .4894(10) .109(3) Uiso d D H
H63B 1 -0.308(5) -.027(4) .5260(6) .109(3) Uiso d D H
H63C 1 -0.231(4) .018(4) .4871(10) .109(3) Uiso d D H
C64 1 -0.6004(5) -.0054(5) .50578(11) .0738(12) Uani d D C
H64A 1 -0.691(4) .046(4) .4972(10) .109(3) Uiso d D H
H64B 1 -0.588(5) .003(4) .5332(7) .109(3) Uiso d D H
H64C 1 -0.610(5) -0.105(3) .4997(10) .109(3) Uiso d D H
C65 1 -0.4458(7) .2134(5) .50056(13) .0887(15) Uani d D C
H65A 1 -0.533(3) .264(5) .4941(11) .109(3) Uiso d D H
H65B 1 -0.352(3) .250(5) .4887(10) .109(3) Uiso d D H
H65C 1 -0.428(4) .215(4) .5282(7) .109(3) Uiso d D H
O1W 1 -.0189(4) .3083(4) .39413(9) .1062(11) Uani d D O
H2W1 1 -.082(5) .227(4) .4024(11) .109(3) Uiso d D H
H1W1 1 -.054(5) .323(4) .3703(8) .109(3) Uiso d D H
O2W 1 .2071(4) .1115(4) .36497(14) .1184(13) Uani d D O
H2W2 1 .156(5) .193(3) .3777(12) .109(3) Uiso d D H
H1W2 1 .161(5) .045(3) .3709(14) .109(3) Uiso d D H

loop_
_atom_type_symbol
_atom_type_description
_atom_type_scat_dispersion_real
_atom_type_scat_dispersion_imag
_atom_type_scat_source
C C 0.0033 0.0016 'International Tables Vol C Tables 4.2.6.8 and 6.1.1.4'
H H 0.0000 0.0000 'International Tables Vol C Tables 4.2.6.8 and 6.1.1.4'
N N 0.0061 0.0033 'International Tables Vol C Tables 4.2.6.8 and 6.1.1.4'
O O 0.0106 0.0060 'International Tables Vol C Tables 4.2.6.8 and 6.1.1.4'

loop_
_geom_angle_atom_site_label_1
_geom_angle_atom_site_label_2
_geom_angle_atom_site_label_3
_geom_angle
_geom_angle_publ_flag
C11 O5 C5 117.1(3) no
C61 O62 C62 121.4(3) no
C21 N1 C12 125.3(3) no
C21 N1 H1 119.(2) no
C12 N1 H1 116.(2) no
C31 N2 C22 124.6(2) no
C31 N2 H2 118.3(19) no
C22 N2 H2 117.0(19) no
C41 N3 C32 120.0(3) no
C41 N3 H3 116.(2) no
C32 N3 H3 124.(2) no
C61 N4 C42 122.7(3) no
C61 N4 H4 124.(3) no
C42 N4 H4 112.(3) no
O1 C11 O5 123.4(3) no
O1 C11 C12 125.6(3) no
O5 C11 C12 111.0(3) no
N1 C12 C11 108.8(3) no
N1 C12 C13 111.2(3) no
C11 C12 C13 110.6(2) no
N1 C12 H12 105.6(18) no
C11 C12 H12 109.8(19) no
C13 C12 H12 110.6(19) no
C14 C13 C12 115.8(3) no
C14 C13 H13A 108.2(16) no
C12 C13 H13A 106.4(17) no
C14 C13 H13B 112.(2) no
C12 C13 H13B 105.(2) no
H13A C13 H13B 109.(2) no
C16 C14 C13 112.3(3) no
C16 C14 C15 110.8(3) no
C13 C14 C15 109.3(3) no
C16 C14 H14 109.9(16) no
C13 C14 H14 108.0(17) no
C15 C14 H14 106.3(18) no
C14 C15 H15A 113.(3) no
C14 C15 H15B 104.(3) no
H15A C15 H15B 111.(3) no
C14 C15 H15C 102.(3) no
H15A C15 H15C 113.(3) no
H15B C15 H15C 114.(3) no
C14 C16 H16A 113.(3) no
C14 C16 H16B 108.(2) no
H16A C16 H16B 111.(3) no
C14 C16 H16C 115.(3) no
H16A C16 H16C 106.(3) no
H16B C16 H16C 104.(3) no
O2 C21 N1 124.0(3) no
O2 C21 C22 120.3(2) no
N1 C21 C22 115.7(2) no
N2 C22 C21 109.3(2) no
N2 C22 C23 109.0(2) no
C21 C22 C23 111.3(2) no
N2 C22 H22 108.9(15) no
C21 C22 H22 109.5(14) no
C23 C22 H22 108.7(16) no
C24 C23 C22 116.2(2) no
C24 C23 H23A 107.2(18) no
C22 C23 H23A 109.9(18) no
C24 C23 H23B 110.1(17) no
C22 C23 H23B 108.1(17) no
H23A C23 H23B 105.(2) no
C25 C24 C29 118.3(3) no
C25 C24 C23 120.2(3) no
C29 C24 C23 121.5(3) no
C28 C29 C24 121.2(4) no
C28 C29 H29 119.7(17) no
C24 C29 H29 119.1(17) no
C27 C28 C29 119.7(4) no
C27 C28 H28 119.(3) no
C29 C28 H28 121.(3) no
C26 C27 C28 120.4(4) no
C26 C27 H27 118.(3) no
C28 C27 H27 122.(3) no
C27 C26 C25 120.2(4) no
C27 C26 H26 120.(2) no
C25 C26 H26 120.(2) no
C24 C25 C26 120.0(4) no
C24 C25 H25 117.9(17) no
C26 C25 H25 122.0(17) no
O3 C31 N2 123.3(3) no
O3 C31 C32 122.4(3) no
N2 C31 C32 114.3(2) no
N3 C32 C31 111.9(2) no
N3 C32 H32A 111.1(19) no
C31 C32 H32A 110.3(19) no
N3 C32 H32B 114.1(17) no
C31 C32 H32B 108.1(18) no
H32A C32 H32B 101.(2) no
O4 C41 N3 122.4(3) no
O4 C41 C42 120.9(3) no
N3 C41 C42 116.6(3) no
N4 C42 C41 115.0(3) no
N4 C42 H42A 110.9(18) no
C41 C42 H42A 102.8(18) no
N4 C42 H42B 106.(2) no
C41 C42 H42B 111.(2) no
H42A C42 H42B 112.(2) no
O5 C5 H5A 108.(3) no
O5 C5 H5B 104.(3) no
H5A C5 H5B 112.(4) no
O5 C5 H5C 110.(3) no
H5A C5 H5C 117.(4) no
H5B C5 H5C 105.(4) no
O61 C61 N4 124.6(3) no
O61 C61 O62 125.3(3) no
N4 C61 O62 110.2(3) no
O62 C62 C63 111.0(3) no
O62 C62 C65 109.0(3) no
C63 C62 C65 112.5(4) no
O62 C62 C64 101.7(3) no
C63 C62 C64 111.4(3) no
C65 C62 C64 110.8(4) no
C62 C63 H63A 109.(3) no
C62 C63 H63B 109.(3) no
H63A C63 H63B 108.(3) no
C62 C63 H63C 111.(3) no
H63A C63 H63C 112.(3) no
H63B C63 H63C 109.(3) no
C62 C64 H64A 110.(3) no
C62 C64 H64B 105.(3) no
H64A C64 H64B 111.(3) no
C62 C64 H64C 113.(3) no
H64A C64 H64C 110.(3) no
H64B C64 H64C 108.(3) no
C62 C65 H65A 111.(3) no
C62 C65 H65B 107.(3) no
H65A C65 H65B 114.(3) no
C62 C65 H65C 108.(3) no
H65A C65 H65C 111.(3) no
H65B C65 H65C 106.(3) no
H2W1 O1W H1W1 101.(3) no
H2W2 O2W H1W2 106.(3) no

loop_
_geom_bond_atom_site_label_1
_geom_bond_atom_site_label_2
_geom_bond_distance
_geom_bond_publ_flag
O1 C11 1.199(4) no
O2 C21 1.237(3) no
O3 C31 1.231(3) no
O4 C41 1.224(3) no
O5 C11 1.329(4) no
O5 C5 1.443(5) no
O61 C61 1.218(4) no
O62 C61 1.352(4) no
O62 C62 1.472(4) no
N1 C21 1.328(3) no
N1 C12 1.454(4) no
N1 H1 0.81(2) no
N2 C31 1.333(3) no
N2 C22 1.450(4) no
N2 H2 0.85(2) no
N3 C41 1.333(4) no
N3 C32 1.436(4) no
N3 H3 0.85(2) no
N4 C61 1.330(4) no
N4 C42 1.431(4) no
N4 H4 0.86(2) no
C11 C12 1.516(5) no
C12 C13 1.531(4) no
C12 H12 0.92(2) no
C13 C14 1.513(5) no
C13 H13A 0.99(2) no
C13 H13B 0.94(2) no
C14 C16 1.507(5) no
C14 C15 1.535(5) no
C14 H14 0.96(2) no
C15 H15A 0.96(2) no
C15 H15B 0.96(2) no
C15 H15C 0.96(2) no
C16 H16A 0.96(2) no
C16 H16B 0.99(2) no
C16 H16C 0.99(2) no
C21 C22 1.518(4) no
C22 C23 1.537(4) no
C22 H22 0.96(2) no
C23 C24 1.511(4) no
C23 H23A 0.98(2) no
C23 H23B 0.99(2) no
C24 C25 1.382(4) no
C24 C29 1.388(4) no
C29 C28 1.382(5) no
C29 H29 0.94(2) no
C28 C27 1.365(6) no
C28 H28 0.97(2) no
C27 C26 1.364(6) no
C27 H27 0.94(2) no
C26 C25 1.400(5) no
C26 H26 0.95(2) no
C25 H25 0.95(2) no
C31 C32 1.506(4) no
C32 H32A 0.96(2) no
C32 H32B 1.01(2) no
C41 C42 1.513(4) no
C42 H42A 0.94(2) no
C42 H42B 0.98(2) no
C5 H5A 0.92(2) no
C5 H5B 1.00(3) no
C5 H5C 0.94(3) no
C62 C63 1.506(6) no
C62 C65 1.509(5) no
C62 C64 1.513(5) no
C63 H63A 0.96(2) no
C63 H63B 0.99(2) no
C63 H63C 0.96(2) no
C64 H64A 0.98(2) no
C64 H64B 0.97(2) no
C64 H64C 0.97(2) no
C65 H65A 0.93(2) no
C65 H65B 0.99(2) no
C65 H65C 0.98(2) no
O1W H2W1 0.99(3) no
O1W H1W1 0.90(2) no
O2W H2W2 1.00(2) no
O2W H1W2 0.78(3) no

loop_
_geom_torsion_atom_site_label_1
_geom_torsion_atom_site_label_2
_geom_torsion_atom_site_label_3
_geom_torsion_atom_site_label_4
_geom_torsion
_geom_torsion_publ_flag
C5 O5 C11 O1 4.9(5) no
C5 O5 C11 C12 -173.7(3) no
C21 N1 C12 C11 121.8(3) no
C21 N1 C12 C13 -116.1(3) no
O1 C11 C12 N1 4.7(4) no
O5 C11 C12 N1 -176.8(3) no
O1 C11 C12 C13 -117.8(4) no
O5 C11 C12 C13 60.8(4) no
N1 C12 C13 C14 64.8(4) no
C11 C12 C13 C14 -174.1(3) no
C12 C13 C14 C16 71.0(4) no
C12 C13 C14 C15 -165.5(3) no
C12 N1 C21 O2 -0.5(5) no
C12 N1 C21 C22 179.8(3) no
C31 N2 C22 C21 -115.3(3) no
C31 N2 C22 C23 122.8(3) no
O2 C21 C22 N2 -53.3(3) no
N1 C21 C22 N2 126.5(3) no
O2 C21 C22 C23 67.2(3) no
N1 C21 C22 C23 -113.0(3) no
N2 C22 C23 C24 177.6(2) no
C21 C22 C23 C24 56.9(3) no
C22 C23 C24 C25 -133.8(3) no
C22 C23 C24 C29 47.0(4) no
C25 C24 C29 C28 -0.2(5) no
C23 C24 C29 C28 179.0(3) no
C24 C29 C28 C27 0.5(5) no
C29 C28 C27 C26 -1.0(6) no
C28 C27 C26 C25 1.2(6) no
C29 C24 C25 C26 0.5(5) no
C23 C24 C25 C26 -178.8(3) no
C27 C26 C25 C24 -0.9(5) no
C22 N2 C31 O3 1.9(4) no
C22 N2 C31 C32 -176.8(3) no
C41 N3 C32 C31 -179.7(3) no
O3 C31 C32 N3 -6.1(4) no
N2 C31 C32 N3 172.6(3) no
C32 N3 C41 O4 -1.8(5) no
C32 N3 C41 C42 -178.7(3) no
C61 N4 C42 C41 89.3(4) no
O4 C41 C42 N4 29.0(5) no
N3 C41 C42 N4 -154.1(3) no
C42 N4 C61 O61 -3.4(5) no
C42 N4 C61 O62 177.7(3) no
C62 O62 C61 O61 16.8(5) no
C62 O62 C61 N4 -164.3(3) no
C61 O62 C62 C63 -65.5(4) no
C61 O62 C62 C65 58.9(4) no
C61 O62 C62 C64 175.9(3) no

loop_
_cod_related_entry_id
_cod_related_entry_database
_cod_related_entry_code
1 ChemSpider 21186966
